data_4028161
loop_
_publ_author_name
'Xiaojun Zeng'
'Raymond Smith'
'Xiangming Zhu'

_publ_section_title
;
 Synthesis of Thioglycoside Analogues of Maradolipid
;
_journal_name_full 'Journal of Organic Chemistry'
_journal_page_first 4165
_journal_page_last 4170
_journal_paper_doi 10.1021/jo400274s
_journal_volume 78
_journal_year 2013
_chemical_absolute_configuration ad
_chemical_formula_moiety 'C36 H86 O10 S Si8'
_chemical_formula_sum 'C36 H86 O10 S Si8'
_chemical_formula_weight 933.81
_chemical_name_systematic
;
 ?
;
_space_group_IT_number 4
_symmetry_cell_setting monoclinic
_symmetry_space_group_name_Hall 'P 2yb'
_symmetry_space_group_name_H-M 'P 1 21 1'
_atom_sites_solution_hydrogens geom
_atom_sites_solution_primary direct
_atom_sites_solution_secondary difmap
_audit_creation_method SHELXL-97
_cell_angle_alpha 90.00
_cell_angle_beta 116.922(1)
_cell_angle_gamma 90.00
_cell_formula_units_Z 2
_cell_length_a 13.0314(3)
_cell_length_b 19.7442(6)
_cell_length_c 13.2272(3)
_cell_measurement_temperature 293(2)
_cell_measurement_theta_max 25.00
_cell_measurement_theta_min 2.01
_cell_volume 3034.45(14)
_computing_cell_refinement 'Siemens SMART & SAINT'
_computing_data_collection 'Siemens SMART'
_computing_data_reduction 'Siemens XPREP'
_computing_molecular_graphics 'Bruker SHELXTL'
_computing_publication_material 'Bruker SHELXTL'
_computing_structure_refinement 'Siemens SHELXTL'
_computing_structure_solution 'Siemens SHELXTL'
_diffrn_ambient_temperature 293(2)
_diffrn_measured_fraction_theta_full 0.997
_diffrn_measured_fraction_theta_max 0.997
_diffrn_measurement_device_type 'Bruker P4'
_diffrn_measurement_method '\w scans'
_diffrn_radiation_monochromator graphite
_diffrn_radiation_source 'fine-focus sealed tube'
_diffrn_radiation_type MoK\a
_diffrn_radiation_wavelength 0.71073
_diffrn_reflns_av_R_equivalents 0.0630
_diffrn_reflns_av_sigmaI/netI 0.0911
_diffrn_reflns_limit_h_max 15
_diffrn_reflns_limit_h_min -15
_diffrn_reflns_limit_k_max 23
_diffrn_reflns_limit_k_min -23
_diffrn_reflns_limit_l_max 15
_diffrn_reflns_limit_l_min -15
_diffrn_reflns_number 22245
_diffrn_reflns_theta_full 25.00
_diffrn_reflns_theta_max 25.00
_diffrn_reflns_theta_min 2.01
_diffrn_standards_decay_% none
_diffrn_standards_interval_count none
_diffrn_standards_interval_time none
_diffrn_standards_number none
_exptl_absorpt_coefficient_mu 0.251
_exptl_absorpt_correction_T_max .934
_exptl_absorpt_correction_T_min .908
_exptl_absorpt_correction_type empirical
_exptl_absorpt_process_details 'SADABS (Sheldrick, 1996)'
_exptl_crystal_colour colourless
_exptl_crystal_density_diffrn 1.022
_exptl_crystal_description block
_exptl_crystal_F_000 1016
_exptl_crystal_size_max .781
_exptl_crystal_size_mid .320
_exptl_crystal_size_min .272
_refine_diff_density_max 0.565
_refine_diff_density_min -1.535
_refine_diff_density_rms 0.073
_refine_ls_abs_structure_details 'Flack H D (1983), Acta Cryst. A39, 876-881'
_refine_ls_abs_structure_Flack 0.00(18)
_refine_ls_extinction_method none
_refine_ls_goodness_of_fit_ref 1.682
_refine_ls_hydrogen_treatment constr
_refine_ls_matrix_type full
_refine_ls_number_parameters 479
_refine_ls_number_reflns 10394
_refine_ls_number_restraints 1
_refine_ls_restrained_S_all 1.681
_refine_ls_R_factor_all 0.1575
_refine_ls_R_factor_gt 0.0990
_refine_ls_shift/su_max 0.000
_refine_ls_shift/su_mean 0.000
_refine_ls_structure_factor_coef Fsqd
_refine_ls_weighting_details 'calc w=1/[\s^2^(Fo^2^)+(0.0651P)^2^+0.0000P] where P=(Fo^2^+2Fc^2^)/3'
_refine_ls_weighting_scheme calc
_refine_ls_wR_factor_gt 0.2428
_refine_ls_wR_factor_ref 0.2589
_reflns_number_gt 5623
_reflns_number_total 10394
_reflns_threshold_expression >2sigma(I)
_cod_data_source_file jo400274s_si_002.cif
_cod_data_source_block a
_cod_original_cell_volume 3034.45(13)
_cod_original_sg_symbol_H-M 'P 21'
_cod_database_code 4028161

loop_
_symmetry_equiv_pos_as_xyz
'x, y, z'
'-x, y+1/2, -z'

loop_
_atom_site_label
_atom_site_type_symbol
_atom_site_fract_x
_atom_site_fract_y
_atom_site_fract_z
_atom_site_U_iso_or_equiv
_atom_site_adp_type
_atom_site_occupancy
_atom_site_symmetry_multiplicity
_atom_site_calc_flag
_atom_site_refinement_flags
S1 S -0.13141(17) 0.48131(10) 0.00667(17) 0.0673(6) Uani 1 1 d .
Si1 Si -0.1958(3) 0.46043(16) -0.3328(2) 0.0958(9) Uani 1 1 d .
Si2 Si -0.5599(2) 0.48976(17) -0.3596(2) 0.0966(9) Uani 1 1 d .
Si3 Si -0.6231(3) 0.3145(2) -0.1791(3) 0.1171(12) Uani 1 1 d .
Si4 Si -0.1986(3) 0.25894(17) 0.2826(3) 0.1074(10) Uani 1 1 d .
Si5 Si -0.0750(3) 0.55378(17) 0.3248(3) 0.0979(9) Uani 1 1 d .
Si6 Si 0.1882(3) 0.66694(15) 0.2266(3) 0.1056(10) Uani 1 1 d .
Si7 Si 0.4065(2) 0.51106(17) 0.1547(2) 0.0935(9) Uani 1 1 d .
Si8 Si 0.2611(3) 0.26322(19) 0.2384(4) 0.1281(13) Uani 1 1 d .
O1 O -0.2062(4) 0.3511(3) -0.0075(4) 0.0637(14) Uani 1 1 d .
O2 O -0.2477(5) 0.4662(3) -0.2404(4) 0.0700(14) Uani 1 1 d .
O3 O -0.4766(4) 0.4239(3) -0.3000(4) 0.0734(15) Uani 1 1 d .
O4 O -0.5178(5) 0.3701(3) -0.1227(5) 0.0842(18) Uani 1 1 d .
C15 C -0.3209(8) 0.3089(5) 0.0732(7) 0.086(3) Uani 1 1 d .
H15A H -0.3949 0.3113 0.0737 0.103 Uiso 1 1 calc R
H15B H -0.3143 0.2649 0.0438 0.103 Uiso 1 1 calc R
O6 O 0.0515(4) 0.3980(2) 0.1295(5) 0.0643(14) Uani 1 1 d .
O7 O -0.0262(5) 0.5532(3) 0.2296(5) 0.0747(10) Uani 1 1 d .
O8 O 0.1954(5) 0.5859(3) 0.2546(5) 0.0732(15) Uani 1 1 d .
O9 O 0.2650(5) 0.5088(3) 0.1075(5) 0.0781(16) Uani 1 1 d .
C33 C 0.1941(8) 0.3623(5) 0.0776(9) 0.088(3) Uani 1 1 d .
H33A H 0.1409 0.3269 0.0336 0.106 Uiso 1 1 calc R
H33B H 0.2393 0.3751 0.0391 0.106 Uiso 1 1 calc R
C1 C -0.1748(7) 0.4000(4) -0.0667(6) 0.061(2) Uani 1 1 d .
H1A H -0.1086 0.3820 -0.0744 0.073 Uiso 1 1 calc R
C2 C -0.2740(7) 0.4113(4) -0.1888(6) 0.062(2) Uani 1 1 d .
H2A H -0.2797 0.3707 -0.2335 0.074 Uiso 1 1 calc R
C3 C -0.3895(6) 0.4213(4) -0.1867(6) 0.059(2) Uani 1 1 d .
H3A H -0.3882 0.4641 -0.1488 0.071 Uiso 1 1 calc R
C4 C -0.4088(6) 0.3639(5) -0.1224(7) 0.066(2) Uani 1 1 d .
H4A H -0.4064 0.3210 -0.1586 0.079 Uiso 1 1 calc R
C5 C -0.3115(7) 0.3645(4) -0.0012(7) 0.065(2) Uani 1 1 d .
H5A H -0.3075 0.4088 0.0338 0.078 Uiso 1 1 calc R
C6 C -0.1793(16) 0.5485(8) -0.3676(15) 0.170(7) Uani 1 1 d .
H6A H -0.1267 0.5716 -0.3002 0.254 Uiso 1 1 calc R
H6B H -0.2527 0.5707 -0.3986 0.254 Uiso 1 1 calc R
H6C H -0.1499 0.5491 -0.4223 0.254 Uiso 1 1 calc R
C7 C -0.2989(13) 0.4142(8) -0.4595(10) 0.143(5) Uani 1 1 d .
H7A H -0.3065 0.3685 -0.4389 0.215 Uiso 1 1 calc R
H7B H -0.2715 0.4138 -0.5157 0.215 Uiso 1 1 calc R
H7C H -0.3725 0.4363 -0.4898 0.215 Uiso 1 1 calc R
C19 C -0.0223(7) 0.4457(4) 0.1420(7) 0.060(2) Uani 1 1 d .
H19A H -0.0633 0.4228 0.1788 0.072 Uiso 1 1 calc R
C36 C 0.138(2) 0.2571(14) 0.262(4) 0.40(3) Uani 1 1 d .
H36A H 0.0697 0.2587 0.1913 0.607 Uiso 1 1 calc R
H36B H 0.1376 0.2942 0.3092 0.607 Uiso 1 1 calc R
H36C H 0.1403 0.2151 0.3001 0.607 Uiso 1 1 calc R
C20 C 0.0479(6) 0.5025(4) 0.2196(6) 0.0586(19) Uani 1 1 d .
H20A H 0.0961 0.4837 0.2950 0.070 Uiso 1 1 calc R
C21 C 0.1258(7) 0.5352(4) 0.1755(7) 0.063(2) Uani 1 1 d .
H21A H 0.0785 0.5564 0.1019 0.076 Uiso 1 1 calc R
O5 O -0.2299(6) 0.3176(3) 0.1860(5) 0.097(2) Uani 1 1 d .
C23 C 0.1258(7) 0.4246(5) 0.0867(7) 0.066(2) Uani 1 1 d .
H23A H 0.0789 0.4428 0.0105 0.080 Uiso 1 1 calc R
C32 C 0.4700(11) 0.4262(8) 0.1721(19) 0.203(9) Uani 1 1 d .
H32A H 0.4594 0.4021 0.2297 0.304 Uiso 1 1 calc R
H32B H 0.5508 0.4302 0.1941 0.304 Uiso 1 1 calc R
H32C H 0.4332 0.4020 0.1017 0.304 Uiso 1 1 calc R
C22 C 0.2011(6) 0.4806(4) 0.1616(6) 0.062(2) Uani 1 1 d .
H22A H 0.2541 0.4623 0.2359 0.075 Uiso 1 1 calc R
C9 C -0.4788(13) 0.5613(6) -0.3819(14) 0.155(5) Uani 1 1 d .
H9A H -0.4234 0.5783 -0.3098 0.233 Uiso 1 1 calc R
H9B H -0.5314 0.5968 -0.4234 0.233 Uiso 1 1 calc R
H9C H -0.4398 0.5455 -0.4241 0.233 Uiso 1 1 calc R
O10 O 0.2676(5) 0.3378(3) 0.1873(6) 0.096(2) Uani 1 1 d .
C30 C 0.4784(10) 0.5539(8) 0.2912(10) 0.144(5) Uani 1 1 d .
H30A H 0.4477 0.5988 0.2847 0.217 Uiso 1 1 calc R
H30B H 0.5594 0.5564 0.3139 0.217 Uiso 1 1 calc R
H30C H 0.4658 0.5290 0.3470 0.217 Uiso 1 1 calc R
C17 C -0.0788(13) 0.2934(9) 0.4119(11) 0.179(7) Uani 1 1 d .
H17A H -0.0138 0.3016 0.3979 0.269 Uiso 1 1 calc R
H17B H -0.0580 0.2614 0.4727 0.269 Uiso 1 1 calc R
H17C H -0.1024 0.3351 0.4324 0.269 Uiso 1 1 calc R
C27 C 0.0439(15) 0.7018(8) 0.182(2) 0.218(10) Uani 1 1 d .
H27A H 0.0228 0.6971 0.2421 0.326 Uiso 1 1 calc R
H27B H -0.0102 0.6778 0.1161 0.326 Uiso 1 1 calc R
H27C H 0.0436 0.7489 0.1634 0.326 Uiso 1 1 calc R
C18 C -0.3256(17) 0.2413(10) 0.3061(16) 0.197(8) Uani 1 1 d .
H18A H -0.3476 0.2817 0.3315 0.296 Uiso 1 1 calc R
H18B H -0.3069 0.2065 0.3625 0.296 Uiso 1 1 calc R
H18C H -0.3883 0.2263 0.2364 0.296 Uiso 1 1 calc R
C34 C 0.3936(17) 0.2575(9) 0.3730(14) 0.204(8) Uani 1 1 d .
H34A H 0.3929 0.2920 0.4238 0.305 Uiso 1 1 calc R
H34B H 0.4591 0.2638 0.3591 0.305 Uiso 1 1 calc R
H34C H 0.3978 0.2138 0.4063 0.305 Uiso 1 1 calc R
C35 C 0.267(2) 0.1960(9) 0.1476(17) 0.234(10) Uani 1 1 d .
H35A H 0.1996 0.1975 0.0760 0.351 Uiso 1 1 calc R
H35B H 0.2717 0.1530 0.1831 0.351 Uiso 1 1 calc R
H35C H 0.3343 0.2020 0.1358 0.351 Uiso 1 1 calc R
C28 C 0.2143(19) 0.6801(8) 0.1010(16) 0.205(9) Uani 1 1 d .
H28A H 0.1547 0.6582 0.0362 0.307 Uiso 1 1 calc R
H28B H 0.2875 0.6611 0.1157 0.307 Uiso 1 1 calc R
H28C H 0.2141 0.7277 0.0863 0.307 Uiso 1 1 calc R
C16 C -0.1577(14) 0.1798(8) 0.2373(13) 0.158(5) Uani 1 1 d .
H16A H -0.0902 0.1874 0.2272 0.236 Uiso 1 1 calc R
H16B H -0.2196 0.1651 0.1670 0.236 Uiso 1 1 calc R
H16C H -0.1419 0.1457 0.2941 0.236 Uiso 1 1 calc R
C10 C -0.6269(15) 0.5221(10) -0.2724(13) 0.188(8) Uani 1 1 d .
H10A H -0.6702 0.4865 -0.2601 0.281 Uiso 1 1 calc R
H10B H -0.6774 0.5590 -0.3111 0.281 Uiso 1 1 calc R
H10C H -0.5680 0.5375 -0.2008 0.281 Uiso 1 1 calc R
C24 C -0.1874(7) 0.4954(4) 0.2908(7) 0.0747(10) Uani 1 1 d .
H24A H -0.1589 0.4503 0.2923 0.112 Uiso 1 1 calc R
H24B H -0.2477 0.5050 0.2164 0.112 Uiso 1 1 calc R
H24C H -0.2170 0.4988 0.3451 0.112 Uiso 1 1 calc R
C25 C -0.1390(7) 0.6351(4) 0.3188(7) 0.0747(10) Uani 1 1 d .
H25A H -0.0814 0.6697 0.3387 0.112 Uiso 1 1 calc R
H25B H -0.1714 0.6361 0.3711 0.112 Uiso 1 1 calc R
H25C H -0.1987 0.6430 0.2434 0.112 Uiso 1 1 calc R
C11 C -0.6644(11) 0.4588(8) -0.4999(9) 0.150(5) Uani 1 1 d .
H11A H -0.7073 0.4218 -0.4908 0.225 Uiso 1 1 calc R
H11B H -0.6242 0.4437 -0.5413 0.225 Uiso 1 1 calc R
H11C H -0.7161 0.4948 -0.5409 0.225 Uiso 1 1 calc R
C8 C -0.0609(11) 0.4114(10) -0.2729(12) 0.174(7) Uani 1 1 d .
H8A H -0.0048 0.4339 -0.2065 0.262 Uiso 1 1 calc R
H8B H -0.0324 0.4078 -0.3282 0.262 Uiso 1 1 calc R
H8C H -0.0752 0.3669 -0.2529 0.262 Uiso 1 1 calc R
C14 C -0.6336(14) 0.2790(9) -0.3098(13) 0.183(7) Uani 1 1 d .
H14A H -0.6460 0.3148 -0.3633 0.275 Uiso 1 1 calc R
H14B H -0.6968 0.2478 -0.3406 0.275 Uiso 1 1 calc R
H14C H -0.5634 0.2557 -0.2947 0.275 Uiso 1 1 calc R
C26 C 0.0338(7) 0.5331(4) 0.4577(7) 0.0747(10) Uani 1 1 d .
H26A H 0.0665 0.4902 0.4539 0.112 Uiso 1 1 calc R
H26B H 0.0026 0.5304 0.5108 0.112 Uiso 1 1 calc R
H26C H 0.0924 0.5674 0.4818 0.112 Uiso 1 1 calc R
C12 C -0.7563(11) 0.3605(14) -0.2079(18) 0.237(11) Uani 1 1 d .
H12A H -0.7691 0.3953 -0.2630 0.356 Uiso 1 1 calc R
H12B H -0.7493 0.3807 -0.1390 0.356 Uiso 1 1 calc R
H12C H -0.8200 0.3295 -0.2366 0.356 Uiso 1 1 calc R
C13 C -0.6054(18) 0.2493(11) -0.0697(16) 0.249(12) Uani 1 1 d .
H13A H -0.5372 0.2232 -0.0520 0.373 Uiso 1 1 calc R
H13B H -0.6711 0.2198 -0.0987 0.373 Uiso 1 1 calc R
H13C H -0.5988 0.2713 -0.0023 0.373 Uiso 1 1 calc R
C29 C 0.3002(19) 0.7069(8) 0.3521(17) 0.241(11) Uani 1 1 d .
H29A H 0.2837 0.7005 0.4153 0.361 Uiso 1 1 calc R
H29B H 0.3025 0.7545 0.3384 0.361 Uiso 1 1 calc R
H29C H 0.3732 0.6869 0.3689 0.361 Uiso 1 1 calc R
C31 C 0.4260(13) 0.5583(11) 0.0472(13) 0.199(8) Uani 1 1 d .
H31A H 0.3942 0.6029 0.0408 0.299 Uiso 1 1 calc R
H31B H 0.3875 0.5354 -0.0243 0.299 Uiso 1 1 calc R
H31C H 0.5067 0.5617 0.0682 0.299 Uiso 1 1 calc R

loop_
_atom_site_aniso_label
_atom_site_aniso_U_11
_atom_site_aniso_U_22
_atom_site_aniso_U_33
_atom_site_aniso_U_23
_atom_site_aniso_U_13
_atom_site_aniso_U_12
S1 0.0582(12) 0.0643(13) 0.0597(12) 0.0037(11) 0.0094(9) 0.0029(11)
Si1 0.109(2) 0.113(2) 0.0820(19) 0.0118(17) 0.0574(18) 0.0113(17)
Si2 0.0851(18) 0.118(2) 0.0638(16) 0.0051(16) 0.0137(14) 0.0332(18)
Si3 0.0706(18) 0.171(3) 0.105(2) -0.012(2) 0.0359(18) -0.030(2)
Si4 0.125(3) 0.113(2) 0.082(2) 0.0293(19) 0.045(2) 0.012(2)
Si5 0.0882(19) 0.113(2) 0.100(2) -0.0207(18) 0.0490(18) 0.0099(17)
Si6 0.123(3) 0.0686(18) 0.116(3) -0.0011(17) 0.046(2) -0.0148(17)
Si7 0.0753(17) 0.126(2) 0.0859(19) -0.0059(17) 0.0428(16) -0.0184(17)
Si8 0.122(3) 0.109(3) 0.158(3) 0.039(3) 0.068(3) 0.029(2)
O1 0.060(3) 0.060(3) 0.061(3) 0.005(3) 0.018(3) 0.005(3)
O2 0.074(4) 0.078(4) 0.058(3) 0.005(3) 0.029(3) -0.001(3)
O3 0.057(3) 0.090(4) 0.056(3) -0.006(3) 0.011(3) 0.012(3)
O4 0.056(3) 0.120(5) 0.075(4) -0.005(4) 0.029(3) 0.003(3)
C15 0.084(6) 0.100(7) 0.064(6) 0.012(5) 0.025(5) -0.013(6)
O6 0.055(3) 0.060(3) 0.069(3) 0.006(3) 0.020(3) 0.006(3)
O7 0.073(2) 0.075(3) 0.071(2) -0.002(2) 0.027(2) 0.010(2)
O8 0.076(4) 0.067(4) 0.069(4) 0.001(3) 0.026(3) -0.011(3)
O9 0.067(3) 0.100(4) 0.070(4) 0.008(3) 0.034(3) -0.007(3)
C33 0.083(6) 0.090(7) 0.086(7) -0.005(6) 0.033(6) 0.018(6)
C1 0.060(5) 0.059(5) 0.059(5) 0.001(4) 0.023(4) 0.011(4)
C2 0.063(5) 0.064(5) 0.052(5) -0.008(4) 0.020(4) 0.005(4)
C3 0.050(4) 0.069(5) 0.048(5) -0.005(4) 0.012(4) 0.006(4)
C4 0.057(5) 0.076(6) 0.067(5) -0.012(5) 0.030(5) -0.002(4)
C5 0.060(5) 0.069(5) 0.060(5) 0.004(4) 0.021(4) 0.008(4)
C6 0.246(18) 0.153(12) 0.180(15) 0.004(11) 0.159(15) -0.035(12)
C7 0.187(14) 0.162(12) 0.086(8) -0.005(8) 0.066(10) 0.004(10)
C19 0.058(5) 0.060(5) 0.058(5) 0.011(4) 0.024(4) 0.003(4)
C36 0.26(2) 0.31(3) 0.78(7) 0.36(4) 0.36(4) 0.14(2)
C20 0.057(4) 0.064(5) 0.048(4) 0.005(4) 0.018(4) 0.004(4)
C21 0.061(5) 0.068(5) 0.050(5) 0.006(4) 0.016(4) -0.004(4)
O5 0.110(5) 0.103(5) 0.064(4) 0.013(4) 0.028(4) -0.015(4)
C23 0.059(5) 0.082(6) 0.053(5) -0.002(4) 0.021(4) -0.003(5)
C32 0.085(9) 0.158(13) 0.37(3) -0.062(16) 0.103(14) 0.001(9)
C22 0.055(4) 0.072(5) 0.056(4) 0.009(4) 0.021(4) 0.004(5)
C9 0.143(11) 0.102(10) 0.176(14) 0.036(10) 0.033(10) 0.006(9)
O10 0.072(4) 0.089(5) 0.119(6) 0.014(4) 0.036(4) 0.020(3)
C30 0.098(9) 0.213(15) 0.097(9) -0.026(9) 0.022(7) -0.010(9)
C17 0.201(16) 0.203(16) 0.084(9) 0.024(10) 0.021(10) -0.013(13)
C27 0.165(14) 0.106(11) 0.34(3) 0.081(14) 0.076(17) 0.046(10)
C18 0.226(18) 0.221(19) 0.216(18) 0.095(15) 0.163(17) 0.033(14)
C34 0.236(19) 0.171(15) 0.136(13) 0.039(12) 0.025(13) 0.080(14)
C35 0.37(3) 0.111(12) 0.177(18) 0.004(12) 0.09(2) 0.013(15)
C28 0.32(3) 0.128(13) 0.202(18) 0.067(13) 0.151(19) 0.011(14)
C16 0.176(14) 0.139(12) 0.135(12) 0.013(10) 0.051(11) 0.023(11)
C10 0.200(15) 0.235(18) 0.134(12) 0.033(12) 0.082(12) 0.134(14)
C24 0.073(2) 0.075(3) 0.071(2) -0.002(2) 0.027(2) 0.010(2)
C25 0.073(2) 0.075(3) 0.071(2) -0.002(2) 0.027(2) 0.010(2)
C11 0.119(10) 0.180(14) 0.082(8) 0.007(8) -0.015(7) 0.034(9)
C8 0.129(11) 0.29(2) 0.136(12) 0.055(13) 0.089(10) 0.072(13)
C14 0.180(14) 0.227(18) 0.165(14) -0.087(13) 0.099(12) -0.117(14)
C26 0.073(2) 0.075(3) 0.071(2) -0.002(2) 0.027(2) 0.010(2)
C12 0.068(8) 0.38(3) 0.26(2) -0.11(2) 0.062(12) -0.049(13)
C13 0.220(19) 0.26(2) 0.203(19) 0.029(17) 0.038(16) -0.167(18)
C29 0.29(2) 0.106(12) 0.176(17) -0.049(11) -0.029(16) -0.030(13)
C31 0.143(12) 0.34(2) 0.138(12) 0.048(14) 0.081(11) -0.054(14)

loop_
_atom_type_symbol
_atom_type_description
_atom_type_scat_dispersion_real
_atom_type_scat_dispersion_imag
_atom_type_scat_source
C C 0.0033 0.0016 'International Tables Vol C Tables 4.2.6.8 and 6.1.1.4'
H H 0.0000 0.0000 'International Tables Vol C Tables 4.2.6.8 and 6.1.1.4'
O O 0.0106 0.0060 'International Tables Vol C Tables 4.2.6.8 and 6.1.1.4'
S S 0.1246 0.1234 'International Tables Vol C Tables 4.2.6.8 and 6.1.1.4'
Si Si 0.0817 0.0704 'International Tables Vol C Tables 4.2.6.8 and 6.1.1.4'

loop_
_geom_angle_atom_site_label_1
_geom_angle_atom_site_label_2
_geom_angle_atom_site_label_3
_geom_angle
C1 S1 C19 95.6(4)
O2 Si1 C6 104.7(5)
O2 Si1 C8 110.5(5)
C6 Si1 C8 114.1(9)
O2 Si1 C7 109.4(5)
C6 Si1 C7 111.1(8)
C8 Si1 C7 107.0(8)
O3 Si2 C11 104.3(5)
O3 Si2 C10 111.6(5)
C11 Si2 C10 113.7(8)
O3 Si2 C9 112.1(5)
C11 Si2 C9 107.8(7)
C10 Si2 C9 107.4(9)
O4 Si3 C14 112.2(5)
O4 Si3 C12 106.2(7)
C14 Si3 C12 109.7(9)
O4 Si3 C13 108.8(5)
C14 Si3 C13 113.6(10)
C12 Si3 C13 105.9(12)
O5 Si4 C16 110.7(5)
O5 Si4 C17 105.7(6)
C16 Si4 C17 111.6(8)
O5 Si4 C18 109.8(6)
C16 Si4 C18 108.0(8)
C17 Si4 C18 111.0(9)
O7 Si5 C26 110.6(4)
O7 Si5 C24 111.4(4)
C26 Si5 C24 108.0(4)
O7 Si5 C25 107.8(4)
C26 Si5 C25 113.9(4)
C24 Si5 C25 105.0(4)
O8 Si6 C29 106.1(7)
O8 Si6 C27 112.8(6)
C29 Si6 C27 114.5(11)
O8 Si6 C28 108.9(6)
C29 Si6 C28 111.0(11)
C27 Si6 C28 103.6(10)
O9 Si7 C31 104.2(6)
O9 Si7 C30 111.8(5)
C31 Si7 C30 110.3(8)
O9 Si7 C32 112.6(5)
C31 Si7 C32 110.6(10)
C30 Si7 C32 107.3(8)
O10 Si8 C36 110.7(7)
O10 Si8 C35 111.0(7)
C36 Si8 C35 112.6(16)
O10 Si8 C34 104.7(7)
C36 Si8 C34 110.5(15)
C35 Si8 C34 107.0(10)
C1 O1 C5 115.5(6)
C2 O2 Si1 125.5(5)
C3 O3 Si2 125.1(5)
C4 O4 Si3 124.6(5)
O5 C15 C5 108.5(7)
O5 C15 H15A 110.0
C5 C15 H15A 110.0
O5 C15 H15B 110.0
C5 C15 H15B 110.0
H15A C15 H15B 108.4
C19 O6 C23 115.1(6)
C20 O7 Si5 125.7(5)
C21 O8 Si6 124.4(5)
C22 O9 Si7 128.4(5)
O10 C33 C23 109.6(7)
O10 C33 H33A 109.7
C23 C33 H33A 109.7
O10 C33 H33B 109.7
C23 C33 H33B 109.7
H33A C33 H33B 108.2
O1 C1 C2 111.1(6)
O1 C1 S1 113.7(5)
C2 C1 S1 109.6(5)
O1 C1 H1A 107.4
C2 C1 H1A 107.4
S1 C1 H1A 107.4
O2 C2 C3 111.6(6)
O2 C2 C1 110.2(6)
C3 C2 C1 111.1(6)
O2 C2 H2A 107.9
C3 C2 H2A 107.9
C1 C2 H2A 107.9
O3 C3 C4 111.5(6)
O3 C3 C2 108.1(6)
C4 C3 C2 109.4(6)
O3 C3 H3A 109.3
C4 C3 H3A 109.3
C2 C3 H3A 109.3
O4 C4 C3 110.8(7)
O4 C4 C5 110.7(6)
C3 C4 C5 108.4(6)
O4 C4 H4A 108.9
C3 C4 H4A 108.9
C5 C4 H4A 108.9
O1 C5 C15 105.3(7)
O1 C5 C4 107.3(6)
C15 C5 C4 113.7(7)
O1 C5 H5A 110.1
C15 C5 H5A 110.1
C4 C5 H5A 110.1
Si1 C6 H6A 109.5
Si1 C6 H6B 109.5
H6A C6 H6B 109.5
Si1 C6 H6C 109.5
H6A C6 H6C 109.5
H6B C6 H6C 109.5
Si1 C7 H7A 109.5
Si1 C7 H7B 109.5
H7A C7 H7B 109.5
Si1 C7 H7C 109.5
H7A C7 H7C 109.5
H7B C7 H7C 109.5
O6 C19 C20 109.8(6)
O6 C19 S1 114.0(5)
C20 C19 S1 109.7(5)
O6 C19 H19A 107.7
C20 C19 H19A 107.7
S1 C19 H19A 107.7
Si8 C36 H36A 109.5
Si8 C36 H36B 109.5
H36A C36 H36B 109.5
Si8 C36 H36C 109.5
H36A C36 H36C 109.5
H36B C36 H36C 109.5
O7 C20 C19 110.6(6)
O7 C20 C21 109.5(6)
C19 C20 C21 110.9(6)
O7 C20 H20A 108.6
C19 C20 H20A 108.6
C21 C20 H20A 108.6
O8 C21 C22 110.7(6)
O8 C21 C20 109.0(6)
C22 C21 C20 109.0(6)
O8 C21 H21A 109.4
C22 C21 H21A 109.4
C20 C21 H21A 109.4
C15 O5 Si4 121.7(6)
O6 C23 C22 111.4(6)
O6 C23 C33 104.8(7)
C22 C23 C33 113.9(7)
O6 C23 H23A 108.9
C22 C23 H23A 108.9
C33 C23 H23A 108.9
Si7 C32 H32A 109.5
Si7 C32 H32B 109.5
H32A C32 H32B 109.5
Si7 C32 H32C 109.5
H32A C32 H32C 109.5
H32B C32 H32C 109.5
O9 C22 C23 107.9(6)
O9 C22 C21 109.7(7)
C23 C22 C21 109.5(6)
O9 C22 H22A 109.9
C23 C22 H22A 109.9
C21 C22 H22A 109.9
Si2 C9 H9A 109.5
Si2 C9 H9B 109.5
H9A C9 H9B 109.5
Si2 C9 H9C 109.5
H9A C9 H9C 109.5
H9B C9 H9C 109.5
C33 O10 Si8 126.4(7)
Si7 C30 H30A 109.5
Si7 C30 H30B 109.5
H30A C30 H30B 109.5
Si7 C30 H30C 109.5
H30A C30 H30C 109.5
H30B C30 H30C 109.5
Si4 C17 H17A 109.5
Si4 C17 H17B 109.5
H17A C17 H17B 109.5
Si4 C17 H17C 109.5
H17A C17 H17C 109.5
H17B C17 H17C 109.5
Si6 C27 H27A 109.5
Si6 C27 H27B 109.5
H27A C27 H27B 109.5
Si6 C27 H27C 109.5
H27A C27 H27C 109.5
H27B C27 H27C 109.5
Si4 C18 H18A 109.5
Si4 C18 H18B 109.5
H18A C18 H18B 109.5
Si4 C18 H18C 109.5
H18A C18 H18C 109.5
H18B C18 H18C 109.5
Si8 C34 H34A 109.5
Si8 C34 H34B 109.5
H34A C34 H34B 109.5
Si8 C34 H34C 109.5
H34A C34 H34C 109.5
H34B C34 H34C 109.5
Si8 C35 H35A 109.5
Si8 C35 H35B 109.5
H35A C35 H35B 109.5
Si8 C35 H35C 109.5
H35A C35 H35C 109.5
H35B C35 H35C 109.5
Si6 C28 H28A 109.5
Si6 C28 H28B 109.5
H28A C28 H28B 109.5
Si6 C28 H28C 109.5
H28A C28 H28C 109.5
H28B C28 H28C 109.5
Si4 C16 H16A 109.5
Si4 C16 H16B 109.5
H16A C16 H16B 109.5
Si4 C16 H16C 109.5
H16A C16 H16C 109.5
H16B C16 H16C 109.5
Si2 C10 H10A 109.5
Si2 C10 H10B 109.5
H10A C10 H10B 109.5
Si2 C10 H10C 109.5
H10A C10 H10C 109.5
H10B C10 H10C 109.5
Si5 C24 H24A 109.5
Si5 C24 H24B 109.5
H24A C24 H24B 109.5
Si5 C24 H24C 109.5
H24A C24 H24C 109.5
H24B C24 H24C 109.5
Si5 C25 H25A 109.5
Si5 C25 H25B 109.5
H25A C25 H25B 109.5
Si5 C25 H25C 109.5
H25A C25 H25C 109.5
H25B C25 H25C 109.5
Si2 C11 H11A 109.5
Si2 C11 H11B 109.5
H11A C11 H11B 109.5
Si2 C11 H11C 109.5
H11A C11 H11C 109.5
H11B C11 H11C 109.5
Si1 C8 H8A 109.5
Si1 C8 H8B 109.5
H8A C8 H8B 109.5
Si1 C8 H8C 109.5
H8A C8 H8C 109.5
H8B C8 H8C 109.5
Si3 C14 H14A 109.5
Si3 C14 H14B 109.5
H14A C14 H14B 109.5
Si3 C14 H14C 109.5
H14A C14 H14C 109.5
H14B C14 H14C 109.5
Si5 C26 H26A 109.5
Si5 C26 H26B 109.5
H26A C26 H26B 109.5
Si5 C26 H26C 109.5
H26A C26 H26C 109.5
H26B C26 H26C 109.5
Si3 C12 H12A 109.5
Si3 C12 H12B 109.5
H12A C12 H12B 109.5
Si3 C12 H12C 109.5
H12A C12 H12C 109.5
H12B C12 H12C 109.5
Si3 C13 H13A 109.5
Si3 C13 H13B 109.5
H13A C13 H13B 109.5
Si3 C13 H13C 109.5
H13A C13 H13C 109.5
H13B C13 H13C 109.5
Si6 C29 H29A 109.5
Si6 C29 H29B 109.5
H29A C29 H29B 109.5
Si6 C29 H29C 109.5
H29A C29 H29C 109.5
H29B C29 H29C 109.5
Si7 C31 H31A 109.5
Si7 C31 H31B 109.5
H31A C31 H31B 109.5
Si7 C31 H31C 109.5
H31A C31 H31C 109.5
H31B C31 H31C 109.5

loop_
_geom_bond_atom_site_label_1
_geom_bond_atom_site_label_2
_geom_bond_distance
S1 C1 1.829(8)
S1 C19 1.848(8)
Si1 O2 1.648(6)
Si1 C6 1.836(15)
Si1 C8 1.842(13)
Si1 C7 1.846(14)
Si2 O3 1.648(6)
Si2 C11 1.839(12)
Si2 C10 1.847(13)
Si2 C9 1.866(14)
Si3 O4 1.648(7)
Si3 C14 1.812(15)
Si3 C12 1.840(18)
Si3 C13 1.872(18)
Si4 O5 1.633(7)
Si4 C16 1.836(15)
Si4 C17 1.846(14)
Si4 C18 1.851(16)
Si5 O7 1.648(6)
Si5 C26 1.734(9)
Si5 C24 1.756(9)
Si5 C25 1.795(9)
Si6 O8 1.635(6)
Si6 C29 1.821(16)
Si6 C27 1.830(16)
Si6 C28 1.859(15)
Si7 O9 1.657(6)
Si7 C31 1.812(14)
Si7 C30 1.823(13)
Si7 C32 1.836(16)
Si8 O10 1.638(8)
Si8 C36 1.77(4)
Si8 C35 1.816(19)
Si8 C34 1.838(17)
O1 C1 1.414(9)
O1 C5 1.437(9)
O2 C2 1.403(9)
O3 C3 1.413(8)
O4 C4 1.424(9)
C15 O5 1.435(10)
C15 C5 1.516(12)
C15 H15A 0.9700
C15 H15B 0.9700
O6 C19 1.408(9)
O6 C23 1.426(9)
O7 C20 1.436(9)
O8 C21 1.436(9)
O9 C22 1.433(8)
C33 O10 1.414(11)
C33 C23 1.555(12)
C33 H33A 0.9700
C33 H33B 0.9700
C1 C2 1.562(10)
C1 H1A 0.9800
C2 C3 1.530(10)
C2 H2A 0.9800
C3 C4 1.505(11)
C3 H3A 0.9800
C4 C5 1.529(10)
C4 H4A 0.9800
C5 H5A 0.9800
C6 H6A 0.9600
C6 H6B 0.9600
C6 H6C 0.9600
C7 H7A 0.9600
C7 H7B 0.9600
C7 H7C 0.9600
C19 C20 1.517(11)
C19 H19A 0.9800
C36 H36A 0.9600
C36 H36B 0.9600
C36 H36C 0.9600
C20 C21 1.525(10)
C20 H20A 0.9800
C21 C22 1.523(11)
C21 H21A 0.9800
C23 C22 1.513(11)
C23 H23A 0.9800
C32 H32A 0.9600
C32 H32B 0.9600
C32 H32C 0.9600
C22 H22A 0.9800
C9 H9A 0.9600
C9 H9B 0.9600
C9 H9C 0.9600
C30 H30A 0.9600
C30 H30B 0.9600
C30 H30C 0.9600
C17 H17A 0.9600
C17 H17B 0.9600
C17 H17C 0.9600
C27 H27A 0.9600
C27 H27B 0.9600
C27 H27C 0.9600
C18 H18A 0.9600
C18 H18B 0.9600
C18 H18C 0.9600
C34 H34A 0.9600
C34 H34B 0.9600
C34 H34C 0.9600
C35 H35A 0.9600
C35 H35B 0.9600
C35 H35C 0.9600
C28 H28A 0.9600
C28 H28B 0.9600
C28 H28C 0.9600
C16 H16A 0.9600
C16 H16B 0.9600
C16 H16C 0.9600
C10 H10A 0.9600
C10 H10B 0.9600
C10 H10C 0.9600
C24 H24A 0.9600
C24 H24B 0.9600
C24 H24C 0.9600
C25 H25A 0.9600
C25 H25B 0.9600
C25 H25C 0.9600
C11 H11A 0.9600
C11 H11B 0.9600
C11 H11C 0.9600
C8 H8A 0.9600
C8 H8B 0.9600
C8 H8C 0.9600
C14 H14A 0.9600
C14 H14B 0.9600
C14 H14C 0.9600
C26 H26A 0.9600
C26 H26B 0.9600
C26 H26C 0.9600
C12 H12A 0.9600
C12 H12B 0.9600
C12 H12C 0.9600
C13 H13A 0.9600
C13 H13B 0.9600
C13 H13C 0.9600
C29 H29A 0.9600
C29 H29B 0.9600
C29 H29C 0.9600
C31 H31A 0.9600
C31 H31B 0.9600
C31 H31C 0.9600

loop_
_geom_torsion_atom_site_label_1
_geom_torsion_atom_site_label_2
_geom_torsion_atom_site_label_3
_geom_torsion_atom_site_label_4
_geom_torsion
C6 Si1 O2 C2 -179.7(8)
C8 Si1 O2 C2 -56.4(9)
C7 Si1 O2 C2 61.1(8)
C11 Si2 O3 C3 -173.9(7)
C10 Si2 O3 C3 -50.8(9)
C9 Si2 O3 C3 69.8(8)
C14 Si3 O4 C4 -37.9(10)
C12 Si3 O4 C4 -157.7(10)
C13 Si3 O4 C4 88.7(11)
C26 Si5 O7 C20 43.6(7)
C24 Si5 O7 C20 -76.6(6)
C25 Si5 O7 C20 168.7(6)
C29 Si6 O8 C21 -176.5(10)
C27 Si6 O8 C21 57.5(10)
C28 Si6 O8 C21 -56.9(9)
C31 Si7 O9 C22 -176.7(9)
C30 Si7 O9 C22 -57.6(9)
C32 Si7 O9 C22 63.4(10)
C5 O1 C1 C2 -54.8(8)
C5 O1 C1 S1 69.3(7)
C19 S1 C1 O1 53.1(6)
C19 S1 C1 C2 178.1(5)
Si1 O2 C2 C3 -136.1(6)
Si1 O2 C2 C1 99.9(7)
O1 C1 C2 O2 172.0(6)
S1 C1 C2 O2 45.5(7)
O1 C1 C2 C3 47.8(8)
S1 C1 C2 C3 -78.7(7)
Si2 O3 C3 C4 122.7(7)
Si2 O3 C3 C2 -117.0(6)
O2 C2 C3 O3 62.9(8)
C1 C2 C3 O3 -173.7(6)
O2 C2 C3 C4 -175.5(6)
C1 C2 C3 C4 -52.1(8)
Si3 O4 C4 C3 118.0(7)
Si3 O4 C4 C5 -121.7(7)
O3 C3 C4 O4 -58.2(8)
C2 C3 C4 O4 -177.7(6)
O3 C3 C4 C5 -179.9(6)
C2 C3 C4 C5 60.6(8)
C1 O1 C5 C15 -175.6(6)
C1 O1 C5 C4 62.9(8)
O5 C15 C5 O1 66.7(9)
O5 C15 C5 C4 -176.1(7)
O4 C4 C5 O1 174.2(6)
C3 C4 C5 O1 -64.0(8)
O4 C4 C5 C15 58.2(9)
C3 C4 C5 C15 180.0(7)
C23 O6 C19 C20 -57.5(7)
C23 O6 C19 S1 66.1(7)
C1 S1 C19 O6 46.5(6)
C1 S1 C19 C20 170.2(5)
Si5 O7 C20 C19 89.6(7)
Si5 O7 C20 C21 -148.0(5)
O6 C19 C20 O7 177.6(6)
S1 C19 C20 O7 51.4(7)
O6 C19 C20 C21 55.9(8)
S1 C19 C20 C21 -70.2(7)
Si6 O8 C21 C22 124.6(6)
Si6 O8 C21 C20 -115.5(6)
O7 C20 C21 O8 61.0(7)
C19 C20 C21 O8 -176.7(6)
O7 C20 C21 C22 -178.1(6)
C19 C20 C21 C22 -55.8(8)
C5 C15 O5 Si4 -168.2(6)
C16 Si4 O5 C15 59.7(9)
C17 Si4 O5 C15 -179.4(9)
C18 Si4 O5 C15 -59.5(10)
C19 O6 C23 C22 58.1(8)
C19 O6 C23 C33 -178.3(6)
O10 C33 C23 O6 -67.2(9)
O10 C33 C23 C22 54.8(10)
Si7 O9 C22 C23 -118.5(7)
Si7 O9 C22 C21 122.2(7)
O6 C23 C22 O9 -174.6(6)
C33 C23 C22 O9 67.1(9)
O6 C23 C22 C21 -55.2(8)
C33 C23 C22 C21 -173.5(7)
O8 C21 C22 O9 -67.0(7)
C20 C21 C22 O9 173.1(6)
O8 C21 C22 C23 174.7(6)
C20 C21 C22 C23 54.8(8)
C23 C33 O10 Si8 116.9(8)
C36 Si8 O10 C33 -70.7(17)
C35 Si8 O10 C33 55.1(12)
C34 Si8 O10 C33 170.2(9)
